data_2008713
loop_
_publ_author_name
'K. Vyas'
'K. Shashi Rekha'
'P. Rajender Kumar'
'S. Raju'
'M. R. Sarma'
'G. Om Reddy'

_publ_section_title
;
 A diketopiperazine derivative of quinapril
;
_journal_issue 7
_journal_name_full 'Acta Crystallographica Section C'
_journal_page_first IUC9900077
_journal_paper_doi 10.1107/S0108270199099187
_journal_volume 55
_journal_year 1999
_chemical_formula_moiety 'C25 H28 N2 O4'
_chemical_formula_sum 'C25 H28 N2 O4'
_chemical_formula_weight 420.51
_space_group_IT_number 19
_symmetry_cell_setting orthorhombic
_symmetry_space_group_name_Hall 'P 2ac 2ab'
_symmetry_space_group_name_H-M 'P 21 21 21'
_cell_angle_alpha 90
_cell_angle_beta 90
_cell_angle_gamma 90
_cell_formula_units_Z 4
_cell_length_a 11.938(8)
_cell_length_b 24.421(5)
_cell_length_c 7.8395(12)
_cell_measurement_reflns_used 25
_cell_measurement_temperature 298.2
_cell_measurement_theta_max 30.5
_cell_measurement_theta_min 25.2
_cell_volume 2285.5(16)
_computing_cell_refinement 'MSC/AFC diffractometer control software'
_computing_data_collection 'MSC/AFC diffractometer control software'
_computing_data_reduction 'TEXSAN (Molecular Structure Corporation, 1992-1997)'
_computing_publication_material TEXSAN
_computing_structure_refinement TEXSAN
_diffrn_ambient_temperature 298.2
_diffrn_measurement_device_type 'Rigaku AFC-7S'
_diffrn_measurement_method \w-2\q
_diffrn_radiation_monochromator graphite
_diffrn_radiation_source 'X-ray tube'
_diffrn_radiation_type CuK\a
_diffrn_radiation_wavelength 1.5418
_diffrn_reflns_av_sigmaI/netI 0.040
_diffrn_reflns_limit_h_max 14
_diffrn_reflns_limit_h_min 0
_diffrn_reflns_limit_k_max 29
_diffrn_reflns_limit_k_min 0
_diffrn_reflns_limit_l_max 9
_diffrn_reflns_limit_l_min 0
_diffrn_reflns_number 2476
_diffrn_reflns_reduction_process 'Lp corrections applied'
_diffrn_reflns_theta_max 70.10
_diffrn_reflns_theta_min 3.62
_diffrn_standards_decay_% 2.62
_diffrn_standards_interval_count 150
_diffrn_standards_number 3
_exptl_absorpt_coefficient_mu 0.671
_exptl_absorpt_correction_T_max 0.846
_exptl_absorpt_correction_T_min 0.725
_exptl_absorpt_correction_type '\y scan'
_exptl_absorpt_process_details '(North et al., 1968)'
_exptl_crystal_colour white
_exptl_crystal_density_diffrn 1.222
_exptl_crystal_density_method 'not measured'
_exptl_crystal_description plate
_exptl_crystal_F_000 896.00
_exptl_crystal_size_max 0.40
_exptl_crystal_size_mid 0.30
_exptl_crystal_size_min 0.25
_refine_diff_density_max 0.32
_refine_diff_density_min -0.18
_refine_ls_extinction_coef 3.2E-6(9)
_refine_ls_extinction_method 'Zachariasen (1967)'
_refine_ls_goodness_of_fit_all 1.834
_refine_ls_goodness_of_fit_ref 1.847
_refine_ls_hydrogen_treatment noref
_refine_ls_matrix_type full
_refine_ls_number_constraints 0
_refine_ls_number_parameters 281
_refine_ls_number_reflns 2356
_refine_ls_number_restraints 0
_refine_ls_R_factor_all 0.062
_refine_ls_R_factor_gt 0.058
_refine_ls_shift/su_max 0.0030
_refine_ls_shift/su_mean 0.0010
_refine_ls_structure_factor_coef F
_refine_ls_weighting_details 'w = 1/[\s^2^(Fo) + 0.00090|Fo|^2^]'
_refine_ls_weighting_scheme sigma
_refine_ls_wR_factor_all 0.077
_refine_ls_wR_factor_ref 0.076
_reflns_number_gt 2356
_reflns_number_total 2476
_reflns_threshold_expression I>0.2\s(I)
_cod_data_source_file qa0134.cif
_cod_data_source_block IUC9900077
_cod_database_code 2008713

loop_
_symmetry_equiv_pos_as_xyz
'  +x,  +y,  +z'
'1/2-x,  -y,1/2+z'
'1/2+x,1/2-y,  -z'
'  -x,1/2+y,1/2-z'

loop_
_atom_site_label
_atom_site_fract_x
_atom_site_fract_y
_atom_site_fract_z
_atom_site_U_iso_or_equiv
_atom_site_adp_type
_atom_site_calc_flag
_atom_site_calc_attached_atom
_atom_site_refinement_flags
_atom_site_occupancy
O(1) 0.0715(2) 0.13397(9) 1.0502(3) 0.0629(7) Uani d ? . 1.000
O(2) 0.1854(2) 0.08474(9) 0.7441(4) 0.0716(8) Uani d ? . 1.000
O(3) 0.4815(2) 0.23851(8) 0.9060(4) 0.0617(7) Uani d ? . 1.000
O(4) -0.0720(2) 0.13887(11) 0.8685(4) 0.0762(8) Uani d ? . 1.000
N(1) 0.2175(2) 0.17199(9) 0.8212(3) 0.0426(6) Uani d ? . 1.000
N(2) 0.4453(2) 0.14879(10) 0.8674(4) 0.0473(6) Uani d ? . 1.000
C(1) 0.2489(3) 0.11988(11) 0.7951(4) 0.0488(8) Uani d ? . 1.000
C(2) 0.2906(2) 0.21407(11) 0.8960(4) 0.0433(7) Uani d ? . 1.000
C(3) 0.4144(2) 0.20112(10) 0.8858(4) 0.0446(7) Uani d ? . 1.000
C(4) 0.5636(3) 0.13359(13) 0.8776(5) 0.0561(9) Uani d ? . 1.000
C(5) 0.5813(2) 0.07825(12) 0.9556(4) 0.0487(8) Uani d ? . 1.000
C(6) 0.6902(3) 0.05995(13) 0.9804(5) 0.0607(9) Uani d ? . 1.000
C(7) 0.7111(3) 0.0099(2) 1.0537(7) 0.0726(11) Uani d ? . 1.000
C(8) 0.6240(3) -0.02235(14) 1.1090(6) 0.0738(11) Uani d ? . 1.000
C(9) 0.5146(3) -0.00543(13) 1.0833(5) 0.0611(9) Uani d ? . 1.000
C(10) 0.4920(2) 0.04485(12) 1.0069(4) 0.0470(7) Uani d ? . 1.000
C(11) 0.3735(2) 0.06271(12) 0.9768(5) 0.0547(8) Uani d ? . 1.000
C(12) 0.3685(2) 0.10369(11) 0.8320(4) 0.0472(7) Uani d ? . 1.000
C(13) 0.0981(2) 0.18518(12) 0.7977(4) 0.0467(7) Uani d ? . 1.000
C(14) 0.0597(3) 0.18332(14) 0.6128(5) 0.0611(9) Uani d ? . 1.000
C(15) 0.1191(3) 0.2235(2) 0.4977(5) 0.0700(11) Uani d ? . 1.000
C(16) 0.1022(4) 0.2822(2) 0.5382(5) 0.0681(10) Uani d ? . 1.000
C(17) 0.1937(5) 0.3162(2) 0.5550(7) 0.106(2) Uani d ? . 1.000
C(18) 0.1835(9) 0.3698(3) 0.5890(11) 0.135(3) Uani d ? . 1.000
C(19) 0.0788(12) 0.3930(2) 0.6097(7) 0.140(3) Uani d ? . 1.000
C(20) -0.0163(7) 0.3597(3) 0.5938(7) 0.125(2) Uani d ? . 1.000
C(21) -0.0024(5) 0.3050(2) 0.5605(6) 0.0855(14) Uani d ? . 1.000
C(22) 0.0227(3) 0.14962(13) 0.9074(5) 0.0545(8) Uani d ? . 1.000
C(23) 0.0076(4) 0.0976(2) 1.1612(6) 0.0879(14) Uani d ? . 1.000
C(24) 0.0260(6) 0.0398(2) 1.1132(9) 0.116(2) Uani d ? . 1.000
C(25) 0.2626(3) 0.22601(14) 1.0819(5) 0.0590(9) Uani d ? . 1.000
H(1) 0.2772 0.2467 0.8270 0.050 Uiso c ? . 1.000
H(2) 0.6047 0.1583 0.9632 0.088 Uiso c ? . 1.000
H(3) 0.5913 0.1332 0.7547 0.048 Uiso c ? . 1.000
H(4) 0.7580 0.0846 0.9337 0.071 Uiso c ? . 1.000
H(5) 0.7811 -0.0100 1.0849 0.153 Uiso c ? . 1.000
H(6) 0.6357 -0.0558 1.1487 0.086 Uiso c ? . 1.000
H(7) 0.4502 -0.0274 1.1355 0.121 Uiso c ? . 1.000
H(8) 0.3194 0.0314 0.9367 0.062 Uiso c ? . 1.000
H(9) 0.3381 0.0761 1.0819 0.045 Uiso c ? . 1.000
H(10) 0.3930 0.0870 0.7304 0.048 Uiso c ? . 1.000
H(11) 0.0876 0.2236 0.8426 0.035 Uiso c ? . 1.000
H(12) 0.0642 0.1476 0.5679 0.127 Uiso c ? . 1.000
H(13) -0.0292 0.2025 0.5917 0.127 Uiso c ? . 1.000
H(14) 0.1000 0.2192 0.3708 0.087 Uiso c ? . 1.000
H(15) 0.2096 0.2029 0.4742 0.156 Uiso c ? . 1.000
H(16) 0.2715 0.2918 0.5223 0.147 Uiso c ? . 1.000
H(17) 0.2477 0.3923 0.6005 0.169 Uiso c ? . 1.000
H(18) 0.0731 0.4342 0.6362 0.113 Uiso c ? . 1.000
H(19) -0.1008 0.3770 0.6063 0.152 Uiso c ? . 1.000
H(20) -0.0611 0.2835 0.5403 0.100 Uiso c ? . 1.000
H(21) 0.0339 0.1038 1.2919 0.107 Uiso c ? . 1.000
H(22) -0.0803 0.1069 1.1496 0.107 Uiso c ? . 1.000
H(23) 0.0040 0.0345 0.9990 0.145 Uiso c ? . 1.000
H(24) -0.0153 0.0169 1.1868 0.145 Uiso c ? . 1.000
H(25) 0.1042 0.0318 1.1245 0.145 Uiso c ? . 1.000
H(26) 0.2760 0.1919 1.1501 0.077 Uiso c ? . 1.000
H(27) 0.3077 0.2560 1.1297 0.083 Uiso c ? . 1.000
H(28) 0.2008 0.2359 1.0937 0.057 Uiso c ? . 1.000

loop_
_atom_site_aniso_label
_atom_site_aniso_U_11
_atom_site_aniso_U_22
_atom_site_aniso_U_33
_atom_site_aniso_U_12
_atom_site_aniso_U_13
_atom_site_aniso_U_23
O(1) 0.0576(13) 0.0647(13) 0.0662(13) -0.0146(11) 0.0005(12) 0.0087(11)
O(2) 0.0526(12) 0.0478(11) 0.114(2) -0.0074(10) -0.0182(14) -0.0236(13)
O(3) 0.0481(12) 0.0456(10) 0.091(2) -0.0148(9) 0.0038(13) -0.0103(12)
O(4) 0.0429(12) 0.081(2) 0.105(2) -0.0157(12) -0.0064(14) -0.002(2)
N(1) 0.0383(12) 0.0383(11) 0.0513(12) -0.0055(9) -0.0039(10) -0.0046(10)
N(2) 0.0350(11) 0.0421(12) 0.0647(14) -0.0080(9) 0.0053(11) -0.0018(12)
C(1) 0.0454(15) 0.0394(13) 0.062(2) -0.0052(12) -0.0058(14) -0.0079(13)
C(2) 0.0420(15) 0.0370(12) 0.0510(14) -0.0048(11) -0.0048(12) -0.0016(11)
C(3) 0.0439(15) 0.0385(13) 0.0514(14) -0.0087(11) 0.0038(13) -0.0040(12)
C(4) 0.0390(15) 0.051(2) 0.078(2) -0.0060(13) 0.009(2) 0.006(2)
C(5) 0.0395(14) 0.0495(15) 0.057(2) -0.0031(12) 0.0059(13) -0.0027(13)
C(6) 0.0381(14) 0.063(2) 0.081(2) -0.0026(14) 0.012(2) -0.001(2)
C(7) 0.047(2) 0.065(2) 0.106(3) 0.0098(15) 0.003(2) 0.007(2)
C(8) 0.068(2) 0.056(2) 0.097(3) 0.008(2) -0.007(2) 0.016(2)
C(9) 0.056(2) 0.053(2) 0.075(2) -0.0060(15) 0.004(2) 0.011(2)
C(10) 0.0406(15) 0.0453(13) 0.0551(15) -0.0052(11) 0.0064(13) 0.0017(12)
C(11) 0.0375(14) 0.0491(14) 0.078(2) -0.0056(12) 0.0057(15) 0.008(2)
C(12) 0.0394(14) 0.0378(12) 0.064(2) -0.0076(11) 0.0014(13) -0.0073(12)
C(13) 0.0399(14) 0.0423(13) 0.058(2) -0.0032(11) -0.0089(13) -0.0028(12)
C(14) 0.064(2) 0.057(2) 0.062(2) -0.0043(15) -0.020(2) 0.001(2)
C(15) 0.070(2) 0.088(3) 0.052(2) 0.007(2) 0.000(2) 0.006(2)
C(16) 0.087(3) 0.070(2) 0.048(2) -0.010(2) -0.006(2) 0.012(2)
C(17) 0.113(4) 0.111(4) 0.093(3) -0.036(3) -0.034(3) 0.040(3)
C(18) 0.188(7) 0.100(4) 0.118(5) -0.062(5) -0.049(6) 0.028(4)
C(19) 0.295(12) 0.061(3) 0.065(3) -0.020(5) -0.003(6) -0.001(2)
C(20) 0.198(8) 0.102(4) 0.076(3) 0.044(5) 0.037(4) 0.016(3)
C(21) 0.103(3) 0.080(3) 0.074(2) 0.004(2) 0.019(3) 0.013(2)
C(22) 0.046(2) 0.0483(15) 0.069(2) -0.0044(13) 0.0006(15) -0.0030(15)
C(23) 0.090(3) 0.100(3) 0.074(2) -0.035(3) 0.013(2) 0.018(2)
C(24) 0.132(5) 0.089(3) 0.126(4) -0.024(3) 0.009(4) 0.043(3)
C(25) 0.044(2) 0.069(2) 0.064(2) -0.0003(14) -0.0017(15) -0.022(2)

loop_
_atom_type_symbol
_atom_type_scat_dispersion_real
_atom_type_scat_dispersion_imag
_atom_type_scat_source
C 0.017 0.009
;International Tables for Crystallography
(1992, Vol. C, Tables 4.2.6.8 and 6.1.1.1)
;
H 0.000 0.000
;International Tables for Crystallography
(1992, Vol. C, Table 6.1.1.2)
;
N 0.029 0.018
;International Tables for Crystallography
(1992, Vol. C, Tables 4.2.6.8 and 6.1.1.1)
;
O 0.047 0.032
;International Tables for Crystallography
(1992, Vol. C, Tables 4.2.6.8 and 6.1.1.1)
;

loop_
_geom_angle_atom_site_label_1
_geom_angle_atom_site_label_2
_geom_angle_atom_site_label_3
_geom_angle
_geom_angle_publ_flag
C(22) O(1) C(23) 116.8(3) no
C(1) N(1) C(2) 123.9(2) no
C(1) N(1) C(13) 117.3(2) no
C(2) N(1) C(13) 118.1(2) no
C(3) N(2) C(4) 120.1(2) no
C(3) N(2) C(12) 124.7(2) no
C(4) N(2) C(12) 115.1(2) no
O(2) C(1) N(1) 123.2(3) no
O(2) C(1) C(12) 118.0(3) no
N(1) C(1) C(12) 118.9(2) no
N(1) C(2) C(3) 114.4(2) no
N(1) C(2) C(25) 112.6(3) no
N(1) C(2) H(1) 104.6 no
C(3) C(2) C(25) 107.8(3) no
C(3) C(2) H(1) 107.6 no
C(25) C(2) H(1) 109.8 no
O(3) C(3) N(2) 123.1(3) no
O(3) C(3) C(2) 118.4(2) no
N(2) C(3) C(2) 118.3(2) no
N(2) C(4) C(5) 112.8(2) no
N(2) C(4) H(2) 110.3 no
N(2) C(4) H(3) 105.4 no
C(5) C(4) H(2) 101.3 no
C(5) C(4) H(3) 109.4 no
H(2) C(4) H(3) 117.9 no
C(4) C(5) C(6) 118.6(3) no
C(4) C(5) C(10) 122.3(3) no
C(6) C(5) C(10) 119.0(3) no
C(5) C(6) C(7) 121.0(3) no
C(5) C(6) H(4) 118.5 no
C(7) C(6) H(4) 120.4 no
C(6) C(7) C(8) 120.3(3) no
C(6) C(7) H(5) 133.5 no
C(8) C(7) H(5) 106.1 no
C(7) C(8) C(9) 119.8(3) no
C(7) C(8) H(6) 121.4 no
C(9) C(8) H(6) 118.4 no
C(8) C(9) C(10) 120.5(3) no
C(8) C(9) H(7) 119.7 no
C(10) C(9) H(7) 119.2 no
C(5) C(10) C(9) 119.3(3) no
C(5) C(10) C(11) 120.2(3) no
C(9) C(10) C(11) 120.5(3) no
C(10) C(11) C(12) 110.3(2) no
C(10) C(11) H(8) 114.6 no
C(10) C(11) H(9) 111.8 no
C(12) C(11) H(8) 103.5 no
C(12) C(11) H(9) 113.1 no
H(8) C(11) H(9) 103.2 no
N(2) C(12) C(1) 115.6(2) no
N(2) C(12) C(11) 109.4(3) no
N(2) C(12) H(10) 107.1 no
C(1) C(12) C(11) 110.7(2) no
C(1) C(12) H(10) 104.2 no
C(11) C(12) H(10) 109.6 no
N(1) C(13) C(14) 113.8(3) no
N(1) C(13) C(22) 112.2(3) no
N(1) C(13) H(11) 106.3 no
C(14) C(13) C(22) 110.1(3) no
C(14) C(13) H(11) 108.8 no
C(22) C(13) H(11) 105.1 no
C(13) C(14) C(15) 114.1(3) no
C(13) C(14) H(12) 111.5 no
C(13) C(14) H(13) 113.3 no
C(15) C(14) H(12) 110.6 no
C(15) C(14) H(13) 94.6 no
H(12) C(14) H(13) 111.7 no
C(14) C(15) C(16) 115.9(3) no
C(14) C(15) H(14) 114.2 no
C(14) C(15) H(15) 103.9 no
C(16) C(15) H(14) 106.0 no
C(16) C(15) H(15) 124.0 no
H(14) C(15) H(15) 90.5 no
C(15) C(16) C(17) 119.7(5) no
C(15) C(16) C(21) 122.8(4) no
C(17) C(16) C(21) 117.5(4) no
C(16) C(17) C(18) 122.3(7) no
C(16) C(17) H(16) 108.2 no
C(18) C(17) H(16) 129.3 no
C(17) C(18) C(19) 120.4(7) no
C(17) C(18) H(17) 120.8 no
C(19) C(18) H(17) 118.8 no
C(18) C(19) C(20) 119.0(5) no
C(18) C(19) H(18) 118.9 no
C(20) C(19) H(18) 122.1 no
C(19) C(20) C(21) 118.9(7) no
C(19) C(20) H(19) 121.0 no
C(21) C(20) H(19) 120.1 no
C(16) C(21) C(20) 121.8(6) no
C(16) C(21) H(20) 116.9 no
C(20) C(21) H(20) 120.9 no
O(1) C(22) O(4) 124.7(3) no
O(1) C(22) C(13) 112.6(3) no
O(4) C(22) C(13) 122.7(3) no
O(1) C(23) C(24) 110.6(4) no
O(1) C(23) H(21) 109.1 no
O(1) C(23) H(22) 109.3 no
C(24) C(23) H(21) 109.4 no
C(24) C(23) H(22) 109.0 no
H(21) C(23) H(22) 109.5 no
C(23) C(24) H(23) 109.3 no
C(23) C(24) H(24) 109.4 no
C(23) C(24) H(25) 108.5 no
H(23) C(24) H(24) 110.8 no
H(23) C(24) H(25) 109.4 no
H(24) C(24) H(25) 109.4 no
C(2) C(25) H(26) 108.5 no
C(2) C(25) H(27) 112.7 no
C(2) C(25) H(28) 112.3 no
H(26) C(25) H(27) 109.2 no
H(26) C(25) H(28) 110.1 no
H(27) C(25) H(28) 104.0 no

loop_
_geom_bond_atom_site_label_1
_geom_bond_atom_site_label_2
_geom_bond_site_symmetry_1
_geom_bond_site_symmetry_2
_geom_bond_distance
_geom_bond_publ_flag
O(1) C(22) . . 1.319(4) no
O(1) C(23) . . 1.459(4) no
O(2) C(1) . . 1.213(4) no
O(3) C(3) . . 1.225(3) no
O(4) C(22) . . 1.200(4) no
N(1) C(1) . . 1.342(3) no
N(1) C(2) . . 1.470(3) no
N(1) C(13) . . 1.474(4) no
N(2) C(3) . . 1.338(4) no
N(2) C(4) . . 1.463(4) no
N(2) C(12) . . 1.459(3) no
C(1) C(12) . . 1.510(4) no
C(2) C(3) . . 1.513(4) no
C(2) C(25) . . 1.524(5) no
C(2) H(1) . . 0.98 no
C(4) C(5) . . 1.498(4) no
C(4) H(2) . . 1.03 no
C(4) H(3) . . 1.02 no
C(5) C(6) . . 1.389(4) no
C(5) C(10) . . 1.401(4) no
C(6) C(7) . . 1.373(5) no
C(6) H(4) . . 1.07 no
C(7) C(8) . . 1.375(5) no
C(7) H(5) . . 1.00 no
C(8) C(9) . . 1.385(5) no
C(8) H(6) . . 0.88 no
C(9) C(10) . . 1.392(4) no
C(9) H(7) . . 1.02 no
C(10) C(11) . . 1.499(4) no
C(11) C(12) . . 1.515(5) no
C(11) H(8) . . 1.05 no
C(11) H(9) . . 0.98 no
C(12) H(10) . . 0.94 no
C(13) C(14) . . 1.521(5) no
C(13) C(22) . . 1.518(4) no
C(13) H(11) . . 1.01 no
C(14) C(15) . . 1.510(5) no
C(14) H(12) . . 0.94 no
C(14) H(13) . . 1.17 no
C(15) C(16) . . 1.482(5) no
C(15) H(14) . . 1.03 no
C(15) H(15) . . 1.21 no
C(16) C(17) . . 1.379(7) no
C(16) C(21) . . 1.378(7) no
C(17) C(18) . . 1.341(10) no
C(17) H(16) . . 1.13 no
C(18) C(19) . . 1.382(12) no
C(18) H(17) . . 0.95 no
C(19) C(20) . . 1.401(12) no
C(19) H(18) . . 1.03 no
C(20) C(21) . . 1.372(8) no
C(20) H(19) . . 1.10 no
C(21) H(20) . . 0.89 no
C(23) C(24) . . 1.478(8) no
C(23) H(21) . . 1.08 no
C(23) H(22) . . 1.08 no
C(24) H(23) . . 0.94 no
C(24) H(24) . . 0.94 no
C(24) H(25) . . 0.96 no
C(25) H(26) . . 1.00 no
C(25) H(27) . . 0.98 no
C(25) H(28) . . 0.78 no

loop_
_geom_contact_atom_site_label_1
_geom_contact_atom_site_label_2
_geom_contact_distance
_geom_contact_site_symmetry_2
_geom_contact_publ_flag
O(1) O(3) 3.312(3) 3_457 no
O(2) C(9) 3.323(4) 2_554 no
O(3) C(22) 3.138(4) 3_557 no
O(3) C(13) 3.287(4) 3_557 no
O(3) C(25) 3.467(5) 3_557 no
O(3) O(4) 3.535(4) 3_557 no
O(4) C(6) 3.541(4) 1_455 no
O(4) C(8) 3.553(5) 2_554 no
N(2) C(21) 3.594(6) 3_556 no
C(5) C(19) 3.480(6) 3_557 no
C(10) C(19) 3.523(7) 3_557 no

loop_
_geom_torsion_atom_site_label_1
_geom_torsion_atom_site_label_2
_geom_torsion_atom_site_label_3
_geom_torsion_atom_site_label_4
_geom_torsion
_geom_torsion_publ_flag
O(1) C(22) C(13) N(1) 29.7(4) no
O(1) C(22) C(13) C(14) 157.6(3) no
O(2) C(1) N(1) C(2) 174.9(3) no
O(2) C(1) N(1) C(13) 4.5(5) no
O(2) C(1) C(12) N(2) 170.9(3) no
O(2) C(1) C(12) C(11) -64.1(4) no
O(3) C(3) N(2) C(4) 2.4(5) no
O(3) C(3) N(2) C(12) -175.8(3) no
O(3) C(3) C(2) N(1) 162.6(3) no
O(3) C(3) C(2) C(25) -71.4(4) no
O(4) C(22) O(1) C(23) 4.9(5) no
O(4) C(22) C(13) N(1) -152.6(3) no
O(4) C(22) C(13) C(14) -24.6(4) no
N(1) C(1) C(12) N(2) -9.6(4) no
N(1) C(1) C(12) C(11) 115.5(3) no
N(1) C(2) C(3) N(2) -22.1(4) no
N(1) C(13) C(14) C(15) -61.1(4) no
N(2) C(3) C(2) C(25) 103.9(3) no
N(2) C(4) C(5) C(6) -176.9(3) no
N(2) C(4) C(5) C(10) 1.9(5) no
N(2) C(12) C(11) C(10) -54.2(3) no
C(1) N(1) C(2) C(3) 20.4(4) no
C(1) N(1) C(2) C(25) -103.1(3) no
C(1) N(1) C(13) C(14) -70.3(3) no
C(1) N(1) C(13) C(22) 55.7(4) no
C(1) C(12) N(2) C(3) 7.1(5) no
C(1) C(12) N(2) C(4) -171.2(3) no
C(1) C(12) C(11) C(10) 177.3(3) no
C(2) N(1) C(1) C(12) -4.7(4) no
C(2) N(1) C(13) C(14) 118.8(3) no
C(2) N(1) C(13) C(22) -115.2(3) no
C(2) C(3) N(2) C(4) -172.6(3) no
C(2) C(3) N(2) C(12) 9.2(5) no
C(3) N(2) C(4) C(5) 146.1(3) no
C(3) N(2) C(12) C(11) -118.7(3) no
C(3) C(2) N(1) C(13) -169.4(3) no
C(4) N(2) C(12) C(11) 63.0(4) no
C(4) C(5) C(6) C(7) 179.0(4) no
C(4) C(5) C(10) C(9) -178.0(3) no
C(4) C(5) C(10) C(11) 3.1(5) no
C(5) C(4) N(2) C(12) -35.5(4) no
C(5) C(6) C(7) C(8) -2.1(7) no
C(5) C(10) C(9) C(8) 0.2(6) no
C(5) C(10) C(11) C(12) 23.2(4) no
C(6) C(5) C(10) C(9) 0.8(5) no
C(6) C(5) C(10) C(11) -178.1(3) no
C(6) C(7) C(8) C(9) 3.0(7) no
C(7) C(6) C(5) C(10) 0.1(6) no
C(7) C(8) C(9) C(10) -2.1(7) no
C(8) C(9) C(10) C(11) 179.0(4) no
C(9) C(10) C(11) C(12) -155.7(3) no
C(12) C(1) N(1) C(13) -175.0(3) no
C(13) N(1) C(2) C(25) 67.1(3) no
C(13) C(14) C(15) C(16) -63.2(4) no
C(13) C(22) O(1) C(23) -177.4(3) no
C(14) C(15) C(16) C(17) 128.9(4) no
C(14) C(15) C(16) C(21) -51.1(5) no
C(15) C(14) C(13) C(22) 171.9(3) no
C(15) C(16) C(17) C(18) 179.0(5) no
C(15) C(16) C(21) C(20) -178.4(4) no
C(16) C(17) C(18) C(19) 0.4(11) no
C(16) C(21) C(20) C(19) -1.6(8) no
C(17) C(16) C(21) C(20) 1.6(7) no
C(17) C(18) C(19) C(20) -0.3(11) no
C(18) C(17) C(16) C(21) -1.1(8) no
C(18) C(19) C(20) C(21) 0.9(9) no
C(22) O(1) C(23) C(24) 87.8(5) no

loop_
_cod_related_entry_id
_cod_related_entry_database
_cod_related_entry_code
1 ChemSpider 21182962
